data_1505569
loop_
_publ_author_name
'Lumby, Ralph J. R.'
'Joensuu, Pekka M.'
'Lam, Hon Wai'

_publ_section_title
;
 Diastereoselective intermolecular cobalt-catalyzed reductive aldol
 reactions of alpha,beta-unsaturated amides with ketones.
;
_journal_issue 21
_journal_name_full 'Organic letters'
_journal_page_first 4367
_journal_page_last 4370
_journal_paper_doi 10.1021/ol701980e
_journal_volume 9
_journal_year 2007
_chemical_absolute_configuration unk
_chemical_compound_source ' Ralph Lumby, reaction RJL2/6MAD '
_chemical_formula_moiety 'C14 H21 N O3'
_chemical_formula_sum 'C14 H21 N O3'
_chemical_formula_weight 251.32
_chemical_name_systematic
; 
 ? 
;
_space_group_IT_number 19
_symmetry_cell_setting orthorhombic
_symmetry_space_group_name_Hall 'P 2ac 2ab'
_symmetry_space_group_name_H-M 'P 21 21 21'
_atom_sites_solution_hydrogens mixed
_atom_sites_solution_primary direct
_atom_sites_solution_secondary difmap
_audit_creation_date 06-10-07
_audit_creation_method SHELXL-97
_cell_angle_alpha 90.00
_cell_angle_beta 90.00
_cell_angle_gamma 90.00
_cell_formula_units_Z 4
_cell_length_a 6.3792(5)
_cell_length_b 9.5181(9)
_cell_length_c 22.6948(19)
_cell_measurement_reflns_used 1262
_cell_measurement_temperature 150(2)
_cell_measurement_theta_max 19
_cell_measurement_theta_min 2.5
_cell_volume 1378.0(2)
_computing_cell_refinement Saint
_computing_data_collection Smart
_computing_data_reduction Saint
_computing_molecular_graphics XP
_computing_publication_material 'XCIF, PLATON'
_computing_structure_refinement 'SHELXL-97 (Sheldrick, 1997)'
_computing_structure_solution 'SHELXS-97 (Sheldrick, 1990)'
_diffrn_ambient_temperature 150(2)
_diffrn_measured_fraction_theta_full 0.999
_diffrn_measured_fraction_theta_max 0.999
_diffrn_measurement_device_type 'Bruker Smapr Apex CCD'
_diffrn_measurement_method Omega
_diffrn_radiation_monochromator graphite
_diffrn_radiation_source 'fine-focus sealed tube'
_diffrn_radiation_type MoK\a
_diffrn_radiation_wavelength 0.71073
_diffrn_reflns_av_R_equivalents 0.0651
_diffrn_reflns_av_sigmaI/netI 0.0499
_diffrn_reflns_limit_h_max 7
_diffrn_reflns_limit_h_min -7
_diffrn_reflns_limit_k_max 10
_diffrn_reflns_limit_k_min -10
_diffrn_reflns_limit_l_max 25
_diffrn_reflns_limit_l_min -25
_diffrn_reflns_number 10310
_diffrn_reflns_theta_full 23.24
_diffrn_reflns_theta_max 23.24
_diffrn_reflns_theta_min 2.32
_exptl_absorpt_coefficient_mu 0.085
_exptl_absorpt_correction_T_max 0.991
_exptl_absorpt_correction_T_min 0.450
_exptl_absorpt_correction_type multi-scan
_exptl_absorpt_process_details 'Sadabs scaled by 1.33'
_exptl_crystal_colour colourless
_exptl_crystal_density_diffrn 1.211
_exptl_crystal_density_method 'not measured'
_exptl_crystal_description block
_exptl_crystal_F_000 544
_exptl_crystal_recrystallization_method
;
Slow evaporation of hexane
;
_exptl_crystal_size_max 0.54
_exptl_crystal_size_mid 0.14
_exptl_crystal_size_min 0.14
_refine_diff_density_max 0.111
_refine_diff_density_min -0.130
_refine_diff_density_rms 0.029
_refine_ls_abs_structure_details 'Flack H D (1983), Acta Cryst. A39, 876-881'
_refine_ls_abs_structure_Flack 0.0(14)
_refine_ls_extinction_method none
_refine_ls_goodness_of_fit_ref 0.949
_refine_ls_hydrogen_treatment 'riding/rotating group'
_refine_ls_matrix_type full
_refine_ls_number_parameters 169
_refine_ls_number_reflns 1981
_refine_ls_number_restraints 0
_refine_ls_restrained_S_all 0.949
_refine_ls_R_factor_all 0.0551
_refine_ls_R_factor_gt 0.0345
_refine_ls_shift/su_max 0.000
_refine_ls_shift/su_mean 0.000
_refine_ls_structure_factor_coef Fsqd
_refine_ls_weighting_details 'calc w=1/[\s^2^(Fo^2^)+(0.0356P)^2^+0.0000P] where P=(Fo^2^+2Fc^2^)/3'
_refine_ls_weighting_scheme calc
_refine_ls_wR_factor_gt 0.0637
_refine_ls_wR_factor_ref 0.0683
_reflns_number_gt 1526
_reflns_number_total 1981
_reflns_threshold_expression >2sigma(I)
_cod_data_source_file ol701980e-file003.cif
_cod_data_source_block hl6005
_cod_depositor_comments
;
The following automatic conversions were performed:

'_symmetry_cell_setting' value 'Orthorhombic' changed to
'orthorhombic' according to
/home/saulius/struct/CIF-dictionaries/cif_core.dic dictionary named
'cif_core.dic' version 2.4.1 from
2010-06-29.

'_exptl_absorpt_correction_type' value 'Multiscan'
changed to 'multi-scan' according to
/home/saulius/struct/CIF-dictionaries/cif_core.dic dictionary named
'cif_core.dic' version 2.4.1 from 2010-06-29.

Automatic conversion script
Id: cif_fix_values 1715 2011-07-08 13:25:40Z adriana 

The following automatic conversions were performed:

'_atom_sites_solution_hydrogens' value 'geom/difmap' was changed to
'mixed'.

Automatic conversion script
Id: cif_fix_values 6452 2018-10-05 10:23:21Z andrius 
;
_cod_original_sg_symbol_H-M P212121
_cod_database_code 1505569

loop_
_symmetry_equiv_pos_as_xyz
'x, y, z'
'-x+1/2, -y, z+1/2'
'-x, y+1/2, -z+1/2'
'x+1/2, -y+1/2, -z'

loop_
_atom_site_label
_atom_site_type_symbol
_atom_site_fract_x
_atom_site_fract_y
_atom_site_fract_z
_atom_site_U_iso_or_equiv
_atom_site_adp_type
_atom_site_occupancy
_atom_site_symmetry_multiplicity
_atom_site_calc_flag
_atom_site_refinement_flags
N1 N 1.3135(3) 0.09811(19) -0.25070(7) 0.0295(5) Uani 1 1 d .
O2 O 1.1425(3) -0.10799(16) -0.24408(6) 0.0373(4) Uani 1 1 d .
C2 C 1.1884(4) 0.0078(2) -0.22228(9) 0.0291(6) Uani 1 1 d .
C3 C 1.0923(4) 0.0480(2) -0.16289(9) 0.0306(6) Uani 1 1 d .
H3 H 1.1679 0.1323 -0.1474 0.037 Uiso 1 1 calc R
C4 C 0.8623(4) 0.0876(2) -0.17289(9) 0.0356(6) Uani 1 1 d .
H4A H 0.8541 0.1647 -0.2014 0.053 Uiso 1 1 calc R
H4B H 0.7997 0.1174 -0.1355 0.053 Uiso 1 1 calc R
H4C H 0.7859 0.0060 -0.1882 0.053 Uiso 1 1 calc R
C5 C 1.1197(4) -0.0736(2) -0.11824(9) 0.0314(6) Uani 1 1 d .
C6 C 1.3533(4) -0.1071(2) -0.11056(9) 0.0377(6) Uani 1 1 d .
H6A H 1.3696 -0.1847 -0.0825 0.057 Uiso 1 1 calc R
H6B H 1.4264 -0.0239 -0.0956 0.057 Uiso 1 1 calc R
H6C H 1.4132 -0.1343 -0.1487 0.057 Uiso 1 1 calc R
O7 O 1.0120(3) -0.19526(15) -0.13859(6) 0.0371(4) Uani 1 1 d .
H7 H 1.0391 -0.2081 -0.1744 0.056 Uiso 1 1 calc R
C8 C 1.0220(4) -0.0305(2) -0.05949(9) 0.0305(6) Uani 1 1 d .
C9 C 1.1034(4) 0.0813(2) -0.02744(9) 0.0355(6) Uani 1 1 d .
H9 H 1.2242 0.1287 -0.0417 0.043 Uiso 1 1 calc R
C10 C 1.0132(4) 0.1252(2) 0.02454(9) 0.0353(6) Uani 1 1 d .
H10 H 1.0713 0.2023 0.0455 0.042 Uiso 1 1 calc R
C11 C 0.8384(4) 0.0569(2) 0.04614(9) 0.0298(6) Uani 1 1 d .
C12 C 0.7557(4) -0.0560(2) 0.01548(9) 0.0322(6) Uani 1 1 d .
H12 H 0.6364 -0.1044 0.0302 0.039 Uiso 1 1 calc R
C13 C 0.8483(4) -0.0980(2) -0.03701(9) 0.0308(6) Uani 1 1 d .
H13 H 0.7906 -0.1752 -0.0580 0.037 Uiso 1 1 calc R
C14 C 1.3927(4) 0.0646(2) -0.30957(8) 0.0372(6) Uani 1 1 d .
H14A H 1.3580 -0.0331 -0.3192 0.056 Uiso 1 1 calc R
H14B H 1.5452 0.0769 -0.3104 0.056 Uiso 1 1 calc R
H14C H 1.3279 0.1274 -0.3385 0.056 Uiso 1 1 calc R
C15 C 1.3676(4) 0.2391(2) -0.22988(10) 0.0370(6) Uani 1 1 d .
H15A H 1.2574 0.3053 -0.2415 0.055 Uiso 1 1 calc R
H15B H 1.5012 0.2682 -0.2474 0.055 Uiso 1 1 calc R
H15C H 1.3806 0.2382 -0.1869 0.055 Uiso 1 1 calc R
O16 O 0.7579(2) 0.10919(16) 0.09788(6) 0.0371(4) Uani 1 1 d .
C17 C 0.5611(4) 0.0544(2) 0.11668(10) 0.0433(7) Uani 1 1 d .
H17A H 0.4556 0.0710 0.0861 0.065 Uiso 1 1 calc R
H17B H 0.5180 0.1013 0.1532 0.065 Uiso 1 1 calc R
H17C H 0.5742 -0.0468 0.1238 0.065 Uiso 1 1 calc R

loop_
_atom_site_aniso_label
_atom_site_aniso_U_11
_atom_site_aniso_U_22
_atom_site_aniso_U_33
_atom_site_aniso_U_23
_atom_site_aniso_U_13
_atom_site_aniso_U_12
N1 0.0322(12) 0.0316(11) 0.0246(10) 0.0011(9) 0.0018(9) -0.0007(10)
O2 0.0502(11) 0.0334(9) 0.0282(9) -0.0051(8) 0.0036(8) -0.0082(9)
C2 0.0295(17) 0.0337(14) 0.0241(12) 0.0017(11) -0.0016(11) -0.0030(13)
C3 0.0376(17) 0.0291(12) 0.0252(13) -0.0027(11) 0.0022(11) -0.0022(11)
C4 0.0368(15) 0.0374(14) 0.0325(13) 0.0046(11) 0.0005(12) 0.0038(13)
C5 0.0361(17) 0.0284(13) 0.0296(13) -0.0032(10) 0.0010(11) -0.0050(12)
C6 0.0363(16) 0.0441(14) 0.0327(14) 0.0029(11) 0.0044(12) 0.0057(14)
O7 0.0529(11) 0.0296(9) 0.0288(9) -0.0048(7) 0.0056(9) -0.0079(9)
C8 0.0342(17) 0.0319(13) 0.0253(13) 0.0011(11) -0.0013(11) -0.0003(12)
C9 0.0373(15) 0.0378(15) 0.0315(14) -0.0013(11) 0.0062(12) -0.0078(13)
C10 0.0417(16) 0.0328(13) 0.0315(14) -0.0068(11) 0.0017(13) -0.0058(14)
C11 0.0357(16) 0.0318(13) 0.0219(12) 0.0005(11) 0.0007(12) 0.0012(13)
C12 0.0343(15) 0.0344(13) 0.0278(13) 0.0037(11) 0.0022(11) -0.0014(12)
C13 0.0355(15) 0.0311(13) 0.0260(13) -0.0031(11) -0.0017(12) -0.0008(13)
C14 0.0396(17) 0.0456(15) 0.0264(13) 0.0010(11) 0.0073(12) 0.0004(13)
C15 0.0435(16) 0.0346(14) 0.0329(14) 0.0025(11) 0.0048(13) -0.0012(13)
O16 0.0397(11) 0.0453(10) 0.0263(9) -0.0036(8) 0.0071(8) -0.0026(9)
C17 0.048(2) 0.0455(15) 0.0364(15) -0.0049(12) 0.0118(13) -0.0015(14)

loop_
_atom_type_symbol
_atom_type_description
_atom_type_scat_dispersion_real
_atom_type_scat_dispersion_imag
_atom_type_scat_source
C C 0.0033 0.0016 'International Tables Vol C Tables 4.2.6.8 and 6.1.1.4'
H H 0.0000 0.0000 'International Tables Vol C Tables 4.2.6.8 and 6.1.1.4'
N N 0.0061 0.0033 'International Tables Vol C Tables 4.2.6.8 and 6.1.1.4'
O O 0.0106 0.0060 'International Tables Vol C Tables 4.2.6.8 and 6.1.1.4'

loop_
_geom_angle_atom_site_label_1
_geom_angle_atom_site_label_2
_geom_angle_atom_site_label_3
_geom_angle
C2 N1 C14 120.37(18)
C2 N1 C15 125.01(18)
C14 N1 C15 114.40(18)
O2 C2 N1 121.2(2)
O2 C2 C3 118.5(2)
N1 C2 C3 120.2(2)
C2 C3 C4 108.37(17)
C2 C3 C5 110.18(17)
C4 C3 C5 112.90(18)
O7 C5 C8 107.74(18)
O7 C5 C6 109.64(18)
C8 C5 C6 110.66(17)
O7 C5 C3 109.94(17)
C8 C5 C3 108.97(17)
C6 C5 C3 109.85(18)
C13 C8 C9 117.6(2)
C13 C8 C5 121.7(2)
C9 C8 C5 120.7(2)
C10 C9 C8 121.6(2)
C9 C10 C11 119.9(2)
O16 C11 C10 115.8(2)
O16 C11 C12 124.6(2)
C10 C11 C12 119.7(2)
C11 C12 C13 119.5(2)
C8 C13 C12 121.7(2)
C11 O16 C17 116.90(18)

loop_
_geom_bond_atom_site_label_1
_geom_bond_atom_site_label_2
_geom_bond_distance
N1 C2 1.338(3)
N1 C14 1.464(2)
N1 C15 1.464(3)
O2 C2 1.243(2)
C2 C3 1.529(3)
C3 C4 1.532(3)
C3 C5 1.548(3)
C5 O7 1.424(2)
C5 C8 1.528(3)
C5 C6 1.534(3)
C8 C13 1.378(3)
C8 C9 1.390(3)
C9 C10 1.377(3)
C10 C11 1.381(3)
C11 O16 1.375(2)
C11 C12 1.385(3)
C12 C13 1.389(3)
O16 C17 1.425(3)

loop_
_cod_related_entry_id
_cod_related_entry_database
_cod_related_entry_code
1 ChemSpider 30651641
